data_7015046
loop_
_publ_author_name
'Pushkarevsky, Nikolay A.'
'Konchenko, Sergey N.'
'Zabel, Manfred'
'Bodensteiner, Michael'
'Scheer, Manfred'

_publ_section_title
;
 Dimerization of pentanuclear clusters [Fe(3)Q(AsMe)(CO)(9)] (Q = Se,
 Te) as a conversion pathway to novel cubane-like aggregates.
;
_journal_issue 9
_journal_name_full 'Dalton transactions (Cambridge, England : 2003)'
_journal_page_first 2067
_journal_page_last 2074
_journal_paper_doi 10.1039/c0dt01587c
_journal_volume 40
_journal_year 2011
_chemical_compound_source 'see text'
_chemical_formula_moiety 'C14 H6 As2 Fe4 O12 Se'
_chemical_formula_sum 'C14 H6 As2 Fe4 O12 Se'
_chemical_formula_weight 818.39
_chemical_name_systematic ?
_space_group_IT_number 2
_symmetry_cell_setting triclinic
_symmetry_Int_Tables_number 2
_symmetry_space_group_name_Hall '-P 1'
_symmetry_space_group_name_H-M 'P -1'
_atom_sites_solution_hydrogens geom
_atom_sites_solution_primary direct
_atom_sites_solution_secondary difmap
_cell_angle_alpha 85.208(4)
_cell_angle_beta 85.591(4)
_cell_angle_gamma 79.623(4)
_cell_formula_units_Z 2
_cell_length_a 9.9663(4)
_cell_length_b 10.5051(4)
_cell_length_c 10.6381(5)
_cell_measurement_reflns_used 4804
_cell_measurement_temperature 123(1)
_cell_measurement_theta_max 62.10
_cell_measurement_theta_min 4.17
_cell_volume 1089.56(8)
_computing_cell_refinement
;
CrysAlis RED, Oxford Diffraction Ltd.,
Version 1.171.32.5 (release 08-05-2007 CrysAlis171 .NET)
(compiled May 8 2007,13:10:02)
;
_computing_data_collection
;
CrysAlis CCD, Oxford Diffraction Ltd.,
Version 1.171.32.5 (release 08-05-2007 CrysAlis171 .NET)
(compiled May 8 2007,13:10:02)
;
_computing_data_reduction
;
CrysAlis RED, Oxford Diffraction Ltd.,
Version 1.171.32.5 (release 08-05-2007 CrysAlis171 .NET)
(compiled May 8 2007,13:10:02)
;
_computing_molecular_graphics 'SXGRAPH (Farrugia, 1999)'
_computing_publication_material 'PLATON (Spek, 2003)'
_computing_structure_refinement 'SHELXL-97 (Sheldrick, 1997)'
_computing_structure_solution 'SIR-97 (Altomare, 1999)'
_diffrn_ambient_temperature 123(1)
_diffrn_detector_area_resol_mean 10.5431
_diffrn_measured_fraction_theta_full 0.978
_diffrn_measured_fraction_theta_max 0.978
_diffrn_measurement_device_type 'Xcalibur, Ruby, Gemini ultra'
_diffrn_measurement_method '\w scans'
_diffrn_radiation_monochromator mirror
_diffrn_radiation_probe x-ray
_diffrn_radiation_source 'Enhance Ultra (Cu) X-ray Source'
_diffrn_radiation_type CuK\a
_diffrn_radiation_wavelength 1.54178
_diffrn_reflns_av_R_equivalents 0.0331
_diffrn_reflns_av_sigmaI/netI 0.0407
_diffrn_reflns_limit_h_max 11
_diffrn_reflns_limit_h_min -10
_diffrn_reflns_limit_k_max 12
_diffrn_reflns_limit_k_min -12
_diffrn_reflns_limit_l_max 12
_diffrn_reflns_limit_l_min -11
_diffrn_reflns_number 9282
_diffrn_reflns_reduction_process
;
;
_diffrn_reflns_theta_full 62.19
_diffrn_reflns_theta_max 62.19
_diffrn_reflns_theta_min 4.18
_exptl_absorpt_coefficient_mu 26.798
_exptl_absorpt_correction_T_max 1.00000
_exptl_absorpt_correction_T_min 0.34732
_exptl_absorpt_correction_type multi-scan
_exptl_absorpt_process_details
;
CrysAlis RED, Oxford Diffraction Ltd.,
Version 1.171.32.5 (release 08-05-2007 CrysAlis171 .NET)
(compiled May 8 2007,13:10:02)
Empirical absorption correction using spherical harmonics,
implemented in SCALE3 ABSPACK scaling algorithm.
;
_exptl_crystal_colour brown
_exptl_crystal_density_diffrn 2.495
_exptl_crystal_density_method 'Not Measured'
_exptl_crystal_description plate
_exptl_crystal_F_000 780
_exptl_crystal_size_max 0.200
_exptl_crystal_size_mid 0.160
_exptl_crystal_size_min 0.050
_refine_diff_density_max 0.949
_refine_diff_density_min -0.633
_refine_diff_density_rms 0.123
_refine_ls_extinction_method none
_refine_ls_goodness_of_fit_ref 0.972
_refine_ls_hydrogen_treatment constr
_refine_ls_matrix_type full
_refine_ls_number_constraints 0
_refine_ls_number_parameters 300
_refine_ls_number_reflns 3373
_refine_ls_number_restraints 0
_refine_ls_restrained_S_all 0.972
_refine_ls_R_factor_all 0.0421
_refine_ls_R_factor_gt 0.0290
_refine_ls_shift/su_max 0.000
_refine_ls_shift/su_mean 0.000
_refine_ls_structure_factor_coef Fsqd
_refine_ls_weighting_details 'calc w=1/[\s^2^(Fo^2^)+(0.0416P)^2^] where P=(Fo^2^+2Fc^2^)/3'
_refine_ls_weighting_scheme calc
_refine_ls_wR_factor_gt 0.0619
_refine_ls_wR_factor_ref 0.0673
_reflns_number_gt 2704
_reflns_number_total 3373
_reflns_threshold_expression >2\s(i)
_cod_data_source_file C0DT01587C.TXT
_cod_data_source_block 4
_cod_depositor_comments
;
The following automatic conversions were performed:
'_symmetry_cell_setting' value 'Triclinic' changed to 'triclinic'
according to '/home/saulius/struct/CIF-dictionaries/cif_core.dic'
dictionary named 'cif_core.dic' version 2.4.1 from 2010-06-29.

Automatic conversion script
Id: cif_fix_enum 1555 2011-01-17 13:19:09Z saulius 
;
_cod_database_code 7015046

loop_
_symmetry_equiv_pos_site_id
_symmetry_equiv_pos_as_xyz
1 x,y,z
2 -x,-y,-z

loop_
_atom_site_aniso_label
_atom_site_aniso_U_11
_atom_site_aniso_U_22
_atom_site_aniso_U_33
_atom_site_aniso_U_23
_atom_site_aniso_U_13
_atom_site_aniso_U_12
Se1 0.0193(3) 0.0167(2) 0.0184(3) -0.0028(2) 0.0008(2) -0.0038(2)
As1 0.0174(3) 0.0174(3) 0.0194(3) -0.0027(2) 0.0003(2) -0.0046(2)
As2 0.0180(3) 0.0153(2) 0.0180(3) -0.0015(2) -0.0003(2) -0.0040(2)
Fe1 0.0195(4) 0.0143(3) 0.0198(4) -0.0012(3) -0.0016(3) -0.0020(3)
Fe2 0.0216(4) 0.0168(4) 0.0173(4) -0.0026(3) 0.0002(3) -0.0046(3)
Fe3 0.0211(4) 0.0169(4) 0.0171(4) -0.0004(3) -0.0026(3) -0.0038(3)
Fe4 0.0205(4) 0.0150(4) 0.0196(4) -0.0010(3) -0.0003(3) -0.0048(3)
O1 0.041(2) 0.0206(18) 0.033(2) -0.0045(17) -0.0015(18) -0.0102(16)
O2 0.027(2) 0.036(2) 0.054(3) -0.0056(19) -0.0100(19) 0.0057(18)
O3 0.054(3) 0.0240(19) 0.030(2) -0.0003(17) 0.005(2) -0.0137(17)
O4 0.034(2) 0.038(2) 0.040(2) -0.0086(19) 0.011(2) -0.0003(18)
O5 0.057(3) 0.035(2) 0.030(2) -0.0081(19) -0.009(2) -0.023(2)
O6 0.061(3) 0.0256(19) 0.024(2) 0.0037(18) -0.0109(19) -0.0067(17)
O7 0.028(2) 0.0295(18) 0.041(2) 0.0015(17) -0.0113(18) 0.0024(17)
O8 0.047(2) 0.033(2) 0.021(2) 0.0003(17) 0.0017(18) -0.0096(17)
O9 0.044(2) 0.0258(18) 0.032(2) -0.0042(17) -0.0128(18) -0.0106(17)
O10 0.042(2) 0.0204(18) 0.033(2) -0.0088(17) 0.0064(18) -0.0052(16)
O11 0.031(2) 0.037(2) 0.043(2) 0.0059(18) 0.0004(18) -0.0179(18)
O12 0.054(3) 0.032(2) 0.029(2) 0.0012(19) -0.014(2) 0.0008(18)
C1 0.025(3) 0.021(3) 0.017(3) -0.001(2) 0.003(2) 0.003(2)
C2 0.030(3) 0.019(2) 0.032(3) -0.002(2) -0.002(3) -0.005(2)
C3 0.030(3) 0.014(2) 0.027(3) -0.008(2) -0.003(2) 0.000(2)
C4 0.038(3) 0.022(2) 0.022(3) 0.004(2) -0.005(3) -0.008(2)
C5 0.033(3) 0.023(3) 0.017(3) 0.005(2) 0.002(2) -0.008(2)
C6 0.031(3) 0.024(3) 0.026(3) -0.006(3) 0.001(2) -0.011(2)
C7 0.034(3) 0.019(2) 0.025(3) -0.002(2) -0.001(3) -0.011(2)
C8 0.029(3) 0.019(2) 0.025(3) -0.006(2) -0.005(2) -0.002(2)
C9 0.025(3) 0.024(3) 0.024(3) 0.004(2) -0.005(2) -0.002(2)
C10 0.026(3) 0.021(3) 0.024(3) 0.003(2) -0.001(2) -0.011(2)
C11 0.036(3) 0.020(2) 0.018(3) 0.001(2) 0.000(2) -0.003(2)
C12 0.032(3) 0.016(2) 0.032(3) -0.002(2) 0.000(3) -0.003(2)
C13 0.022(3) 0.029(3) 0.034(3) -0.005(2) 0.003(2) -0.008(2)
C14 0.021(3) 0.026(2) 0.027(3) 0.000(2) -0.003(2) -0.013(2)

loop_
_atom_site_label
_atom_site_type_symbol
_atom_site_thermal_displace_type
_atom_site_fract_x
_atom_site_fract_y
_atom_site_fract_z
_atom_site_occupancy
_atom_site_U_iso_or_equiv
_atom_site_calc_flag
_atom_site_refinement_flags
Se1 Se Uani 0.43612(5) 0.07502(4) 0.13491(5) 1.000 0.0181(2) . .
As1 As Uani 0.14665(5) 0.16655(4) 0.28616(5) 1.000 0.0179(2) . .
As2 As Uani 0.41808(5) 0.24596(4) 0.27536(5) 1.000 0.0170(2) . .
Fe1 Fe Uani 0.21950(7) 0.37991(6) 0.21428(7) 1.000 0.0180(2) . .
Fe2 Fe Uani 0.25616(7) 0.25297(7) 0.44095(7) 1.000 0.0184(2) . .
Fe3 Fe Uani 0.21670(7) 0.16916(7) 0.05780(7) 1.000 0.0183(2) . .
Fe4 Fe Uani 0.25933(7) -0.04198(6) 0.20977(7) 1.000 0.0182(2) . .
O1 O Uani 0.2946(4) 0.5988(3) 0.3280(4) 1.000 0.0308(11) . .
O2 O Uani -0.0704(4) 0.5041(4) 0.2182(4) 1.000 0.0399(14) . .
O3 O Uani 0.3252(4) 0.4797(3) -0.0321(4) 1.000 0.0356(14) . .
O4 O Uani -0.0160(4) 0.3656(4) 0.5453(4) 1.000 0.0385(12) . .
O5 O Uani 0.3965(4) 0.4215(4) 0.5731(4) 1.000 0.0381(14) . .
O6 O Uani 0.3156(4) 0.0340(3) 0.6291(4) 1.000 0.0369(14) . .
O7 O Uani -0.0559(4) 0.3060(3) -0.0007(4) 1.000 0.0335(11) . .
O8 O Uani 0.3368(4) 0.2474(3) -0.1908(4) 1.000 0.0337(12) . .
O9 O Uani 0.1522(4) -0.0469(3) -0.0649(4) 1.000 0.0327(11) . .
O10 O Uani 0.3860(4) -0.2703(3) 0.0724(4) 1.000 0.0319(11) . .
O11 O Uani 0.0035(4) -0.1438(4) 0.2597(4) 1.000 0.0362(12) . .
O12 O Uani 0.3766(4) -0.1569(4) 0.4458(4) 1.000 0.0390(14) . .
C1 C Uani 0.2647(5) 0.5111(5) 0.2863(5) 1.000 0.0221(17) . .
C2 C Uani 0.0410(6) 0.4535(5) 0.2162(5) 1.000 0.0269(16) . .
C3 C Uani 0.2812(5) 0.4347(4) 0.0595(5) 1.000 0.0237(16) . .
C4 C Uani 0.0903(6) 0.3218(5) 0.5049(5) 1.000 0.0271(16) . .
C5 C Uani 0.3433(5) 0.3571(5) 0.5198(5) 1.000 0.0245(17) . .
C6 C Uani 0.2943(5) 0.1158(5) 0.5526(5) 1.000 0.0261(17) . .
C7 C Uani 0.0488(6) 0.2531(5) 0.0240(5) 1.000 0.0252(16) . .
C8 C Uani 0.2910(5) 0.2207(4) -0.0920(5) 1.000 0.0242(16) . .
C9 C Uani 0.1849(5) 0.0222(5) 0.0025(5) 1.000 0.0248(17) . .
C10 C Uani 0.3390(5) -0.1804(5) 0.1216(5) 1.000 0.0231(17) . .
C11 C Uani 0.1016(6) -0.1027(5) 0.2402(5) 1.000 0.0251(16) . .
C12 C Uani 0.3301(6) -0.1080(5) 0.3570(6) 1.000 0.0269(16) . .
C13 C Uani -0.0500(5) 0.1720(5) 0.3231(5) 1.000 0.0280(17) . .
C14 C Uani 0.5971(5) 0.2936(5) 0.2621(5) 1.000 0.0236(16) . .
H1 H Uiso -0.09390 0.26050 0.34040 1.000 0.0420 calc R
H2 H Uiso -0.06470 0.11290 0.39720 1.000 0.0420 calc R
H3 H Uiso -0.08960 0.14510 0.25030 1.000 0.0420 calc R
H4 H Uiso 0.66250 0.22300 0.30090 1.000 0.0350 calc R
H5 H Uiso 0.59390 0.37260 0.30590 1.000 0.0350 calc R
H6 H Uiso 0.62580 0.30930 0.17280 1.000 0.0350 calc R

loop_
_atom_type_symbol
_atom_type_description
_atom_type_scat_dispersion_real
_atom_type_scat_dispersion_imag
_atom_type_scat_source
Se Se -0.7943 1.1372 'International Tables Vol C Tables 4.2.6.8 and 6.1.1.4'
O O 0.0492 0.0322 'International Tables Vol C Tables 4.2.6.8 and 6.1.1.4'
Fe Fe -1.1336 3.1974 'International Tables Vol C Tables 4.2.6.8 and 6.1.1.4'
As As -0.9300 1.0051 'International Tables Vol C Tables 4.2.6.8 and 6.1.1.4'
H H 0.0000 0.0000 'International Tables Vol C Tables 4.2.6.8 and 6.1.1.4'
C C 0.0181 0.0091 'International Tables Vol C Tables 4.2.6.8 and 6.1.1.4'

loop_
_geom_angle_atom_site_label_1
_geom_angle_atom_site_label_2
_geom_angle_atom_site_label_3
_geom_angle
_geom_angle_site_symmetry_1
_geom_angle_site_symmetry_2
_geom_angle_site_symmetry_3
_geom_angle_publ_flag
As2 Se1 Fe3 90.35(3) . . . yes
As2 Se1 Fe4 104.99(3) . . . yes
Fe3 Se1 Fe4 66.50(3) . . . yes
Fe1 As1 Fe2 66.23(3) . . . yes
Fe1 As1 Fe3 70.54(3) . . . yes
Fe1 As1 Fe4 123.79(3) . . . yes
Fe1 As1 C13 116.08(15) . . . yes
Fe2 As1 Fe3 125.33(3) . . . yes
Fe2 As1 Fe4 117.06(3) . . . yes
Fe2 As1 C13 114.51(16) . . . yes
Fe3 As1 Fe4 64.40(3) . . . yes
Fe3 As1 C13 113.66(16) . . . yes
Fe4 As1 C13 111.78(15) . . . yes
Se1 As2 Fe1 101.25(3) . . . yes
Se1 As2 Fe2 118.08(3) . . . yes
Se1 As2 C14 104.69(16) . . . yes
Fe1 As2 Fe2 70.94(3) . . . yes
Fe1 As2 C14 125.15(16) . . . yes
Fe2 As2 C14 130.63(16) . . . yes
As1 Fe1 As2 75.43(2) . . . yes
As1 Fe1 Fe2 54.17(2) . . . yes
As1 Fe1 Fe3 54.00(2) . . . yes
As1 Fe1 C1 136.94(17) . . . yes
As1 Fe1 C2 88.35(17) . . . yes
As1 Fe1 C3 128.90(14) . . . yes
As2 Fe1 Fe2 54.13(3) . . . yes
As2 Fe1 Fe3 81.24(3) . . . yes
As2 Fe1 C1 90.68(17) . . . yes
As2 Fe1 C2 159.37(17) . . . yes
As2 Fe1 C3 98.40(16) . . . yes
Fe2 Fe1 Fe3 101.39(3) . . . yes
Fe2 Fe1 C1 84.50(17) . . . yes
Fe2 Fe1 C2 105.97(17) . . . yes
Fe2 Fe1 C3 152.27(16) . . . yes
Fe3 Fe1 C1 164.15(17) . . . yes
Fe3 Fe1 C2 99.66(17) . . . yes
Fe3 Fe1 C3 74.91(14) . . . yes
C1 Fe1 C2 92.7(2) . . . yes
C1 Fe1 C3 93.0(2) . . . yes
C2 Fe1 C3 101.7(2) . . . yes
As1 Fe2 As2 78.91(3) . . . yes
As1 Fe2 Fe1 59.60(3) . . . yes
As1 Fe2 C4 87.88(18) . . . yes
As1 Fe2 C5 162.23(17) . . . yes
As1 Fe2 C6 101.97(17) . . . yes
As2 Fe2 Fe1 54.93(3) . . . yes
As2 Fe2 C4 148.36(17) . . . yes
As2 Fe2 C5 90.41(17) . . . yes
As2 Fe2 C6 111.34(17) . . . yes
Fe1 Fe2 C4 93.59(17) . . . yes
Fe1 Fe2 C5 102.63(17) . . . yes
Fe1 Fe2 C6 157.14(17) . . . yes
C4 Fe2 C5 94.2(2) . . . yes
C4 Fe2 C6 99.4(2) . . . yes
C5 Fe2 C6 95.1(2) . . . yes
Se1 Fe3 As1 82.59(3) . . . yes
Se1 Fe3 Fe1 86.70(3) . . . yes
Se1 Fe3 Fe4 56.20(3) . . . yes
Se1 Fe3 C7 170.49(17) . . . yes
Se1 Fe3 C8 92.59(16) . . . yes
Se1 Fe3 C9 95.03(17) . . . yes
As1 Fe3 Fe1 55.46(2) . . . yes
As1 Fe3 Fe4 57.30(2) . . . yes
As1 Fe3 C7 89.30(17) . . . yes
As1 Fe3 C8 159.17(15) . . . yes
As1 Fe3 C9 107.24(17) . . . yes
Fe1 Fe3 Fe4 105.34(3) . . . yes
Fe1 Fe3 C7 84.62(17) . . . yes
Fe1 Fe3 C8 104.18(15) . . . yes
Fe1 Fe3 C9 162.33(17) . . . yes
Fe4 Fe3 C7 122.78(18) . . . yes
Fe4 Fe3 C8 134.84(15) . . . yes
Fe4 Fe3 C9 62.13(17) . . . yes
C7 Fe3 C8 93.3(2) . . . yes
C7 Fe3 C9 92.1(2) . . . yes
C8 Fe3 C9 93.3(2) . . . yes
Se1 Fe4 As1 83.79(3) . . . yes
Se1 Fe4 Fe3 57.30(2) . . . yes
Se1 Fe4 C9 81.86(13) . . . yes
Se1 Fe4 C10 91.35(16) . . . yes
Se1 Fe4 C11 166.02(18) . . . yes
Se1 Fe4 C12 97.32(19) . . . yes
As1 Fe4 Fe3 58.30(2) . . . yes
As1 Fe4 C9 91.22(13) . . . yes
As1 Fe4 C10 168.49(17) . . . yes
As1 Fe4 C11 89.61(17) . . . yes
As1 Fe4 C12 96.14(18) . . . yes
Fe3 Fe4 C9 41.42(13) . . . yes
Fe3 Fe4 C10 110.36(17) . . . yes
Fe3 Fe4 C11 108.79(17) . . . yes
Fe3 Fe4 C12 143.35(18) . . . yes
C9 Fe4 C10 77.7(2) . . . yes
C9 Fe4 C11 86.0(2) . . . yes
C9 Fe4 C12 172.5(2) . . . yes
C10 Fe4 C11 92.8(2) . . . yes
C10 Fe4 C12 94.8(2) . . . yes
C11 Fe4 C12 95.6(3) . . . yes
Fe1 C1 O1 177.1(5) . . . yes
Fe1 C2 O2 177.5(5) . . . yes
Fe1 C3 O3 172.5(4) . . . yes
Fe2 C4 O4 179.7(6) . . . yes
Fe2 C5 O5 177.9(5) . . . yes
Fe2 C6 O6 175.7(5) . . . yes
Fe3 C7 O7 178.1(5) . . . yes
Fe3 C8 O8 176.0(4) . . . yes
Fe3 C9 Fe4 76.45(19) . . . yes
Fe3 C9 O9 158.9(5) . . . yes
Fe4 C9 O9 124.7(4) . . . yes
Fe4 C10 O10 176.2(5) . . . yes
Fe4 C11 O11 178.5(5) . . . yes
Fe4 C12 O12 175.5(5) . . . yes
As1 C13 H1 109.00 . . . no
As1 C13 H2 109.00 . . . no
As1 C13 H3 109.00 . . . no
H1 C13 H2 109.00 . . . no
H1 C13 H3 110.00 . . . no
H2 C13 H3 109.00 . . . no
As2 C14 H4 109.00 . . . no
As2 C14 H5 109.00 . . . no
As2 C14 H6 109.00 . . . no
H4 C14 H5 109.00 . . . no
H4 C14 H6 110.00 . . . no
H5 C14 H6 109.00 . . . no

loop_
_geom_bond_atom_site_label_1
_geom_bond_atom_site_label_2
_geom_bond_distance
_geom_bond_site_symmetry_1
_geom_bond_site_symmetry_2
_geom_bond_publ_flag
Se1 As2 2.4042(7) . . yes
Se1 Fe3 2.4071(9) . . yes
Se1 Fe4 2.3770(9) . . yes
As1 Fe1 2.5199(8) . . yes
As1 Fe2 2.3685(9) . . yes
As1 Fe3 2.4748(9) . . yes
As1 Fe4 2.4477(8) . . yes
As1 C13 1.961(5) . . yes
As2 Fe1 2.3154(8) . . yes
As2 Fe2 2.2923(9) . . yes
As2 C14 1.930(5) . . yes
Fe1 Fe2 2.6738(10) . . yes
Fe1 Fe3 2.8842(10) . . yes
Fe1 C1 1.773(5) . . yes
Fe1 C2 1.807(6) . . yes
Fe1 C3 1.798(5) . . yes
Fe2 C4 1.788(6) . . yes
Fe2 C5 1.806(5) . . yes
Fe2 C6 1.794(5) . . yes
Fe3 Fe4 2.6231(10) . . yes
Fe3 C7 1.793(6) . . yes
Fe3 C8 1.789(5) . . yes
Fe3 C9 1.785(5) . . yes
Fe4 C9 2.385(5) . . yes
Fe4 C10 1.823(5) . . yes
Fe4 C11 1.798(6) . . yes
Fe4 C12 1.801(6) . . yes
O1 C1 1.150(6) . . yes
O2 C2 1.141(7) . . yes
O3 C3 1.139(7) . . yes
O4 C4 1.143(7) . . yes
O5 C5 1.140(7) . . yes
O6 C6 1.136(6) . . yes
O7 C7 1.129(7) . . yes
O8 C8 1.147(7) . . yes
O9 C9 1.164(6) . . yes
O10 C10 1.127(6) . . yes
O11 C11 1.136(7) . . yes
O12 C12 1.128(7) . . yes
C13 H1 0.9800 . . no
C13 H2 0.9800 . . no
C13 H3 0.9800 . . no
C14 H4 0.9800 . . no
C14 H5 0.9800 . . no
C14 H6 0.9800 . . no

loop_
_geom_contact_atom_site_label_1
_geom_contact_atom_site_label_2
_geom_contact_distance
_geom_contact_site_symmetry_1
_geom_contact_site_symmetry_2
_geom_contact_publ_flag
Se1 C8 3.063(5) . . no
Se1 C9 3.120(5) . . no
Se1 C10 3.029(5) . . no
Se1 C12 3.160(6) . . no
Se1 Se1 3.4374(7) . 2_655 no
Se1 O10 3.488(4) . 2_655 no
Se1 C8 3.776(5) . 2_655 no
Se1 C10 3.625(5) . 2_655 no
As1 Se1 3.2221(7) . . no
As1 As2 2.9625(7) . . no
As1 C2 3.058(5) . . no
As1 C4 2.914(5) . . no
As1 C6 3.254(5) . . no
As1 C7 3.038(5) . . no
As1 C9 3.454(5) . . no
As1 C11 3.027(5) . . no
As1 C12 3.190(5) . . no
As2 C1 2.933(5) . . no
As2 C3 3.132(5) . . no
As2 C5 2.929(5) . . no
As2 C6 3.386(5) . . no
Fe2 O1 3.807(3) . . no
Fe3 O3 3.649(3) . . no
Fe3 O9 2.901(4) . . no
Fe4 O1 3.840(3) . 1_545 no
Fe4 O9 3.195(4) . . no
O1 Fe4 3.840(3) . 1_565 no
O1 O5 3.196(6) . . no
O1 O10 3.092(6) . 1_565 no
O1 O12 3.206(5) . 1_565 no
O1 C5 3.113(6) . . no
O1 C10 3.125(6) . 1_565 no
O1 C12 3.206(6) . 1_565 no
O1 O4 2.967(6) . 2_566 no
O2 O7 3.229(6) . . no
O2 O4 3.206(6) . 2_566 no
O3 O10 3.109(5) . 1_565 no
O3 O8 3.062(5) . . no
O3 C14 3.414(6) . 2_665 no
O3 C8 2.930(5) . . no
O3 O7 3.194(5) . 2_565 no
O4 C2 3.263(7) . 2_566 no
O4 C1 3.095(7) . 2_566 no
O4 C13 3.319(7) . . no
O4 C4 3.242(7) . 2_566 no
O4 O1 2.967(6) . 2_566 no
O4 O2 3.206(6) . 2_566 no
O4 O4 2.971(6) . 2_566 no
O4 O11 2.979(6) . 2_556 no
O5 O1 3.196(6) . . no
O5 O8 3.066(6) . 1_556 no
O5 C1 3.408(7) . . no
O5 O5 3.114(6) . 2_666 no
O6 C12 3.347(7) . . no
O6 O8 3.113(5) . 1_556 no
O6 O12 2.868(6) . . no
O7 C3 3.253(6) . 2_565 no
O7 O3 3.194(5) . 2_565 no
O7 O9 3.056(5) . 2_555 no
O7 C2 3.184(7) . . no
O7 O2 3.229(6) . . no
O7 C2 3.283(6) . 2_565 no
O8 O3 3.062(5) . . no
O8 C5 3.196(7) . 1_554 no
O8 O10 3.178(6) . 2_655 no
O8 C10 3.307(6) . 2_655 no
O8 O6 3.113(5) . 1_554 no
O8 C3 3.395(6) . . no
O8 O5 3.066(6) . 1_554 no
O8 C6 3.250(7) . 1_554 no
O9 O7 3.056(5) . 2_555 no
O9 C9 3.342(7) . 2_555 no
O9 O11 3.065(6) . 2_555 no
O9 C7 3.188(7) . 2_555 no
O9 C11 3.339(7) . 2_555 no
O10 O1 3.092(6) . 1_545 no
O10 O3 3.109(5) . 1_545 no
O10 C1 3.408(6) . 1_545 no
O10 C8 3.377(6) . 2_655 no
O10 O8 3.178(6) . 2_655 no
O10 Se1 3.488(4) . 2_655 no
O11 C4 3.183(7) . 2_556 no
O11 C13 3.380(7) . . no
O11 O4 2.979(6) . 2_556 no
O11 O9 3.065(6) . 2_555 no
O12 C14 3.321(7) . 2_656 no
O12 C5 3.204(7) . 2_656 no
O12 C6 3.118(7) . . no
O12 O6 2.868(6) . . no
O12 C6 3.386(7) . 2_656 no
O12 O1 3.206(5) . 1_545 no
O2 H1 2.8100 . . no
O3 H6 2.6700 . 2_665 no
O4 H1 2.7500 . . no
O5 H5 2.6300 . 2_666 no
O6 H4 2.7100 . 2_656 no
O9 H3 2.4700 . 2_555 no
O10 H6 2.6900 . 2_655 no
O12 H4 2.7400 . 2_656 no
C1 As2 2.933(5) . . no
C1 Fe2 3.063(5) . . no
C1 O5 3.408(7) . . no
C1 O10 3.408(6) . 1_565 no
C1 C2 2.590(8) . . no
C1 C3 2.590(7) . . no
C1 C4 3.498(8) . . no
C1 C5 2.928(7) . . no
C1 O4 3.095(7) . 2_566 no
C2 As1 3.058(5) . . no
C2 Fe2 3.616(6) . . no
C2 Fe3 3.651(5) . . no
C2 O7 3.184(7) . . no
C2 C1 2.590(8) . . no
C2 C3 2.796(8) . . no
C2 C4 3.296(7) . . no
C2 C7 3.042(7) . . no
C2 C13 3.333(7) . . no
C2 O4 3.263(7) . 2_566 no
C2 O7 3.283(6) . 2_565 no
C3 C2 2.796(8) . . no
C3 As2 3.132(5) . . no
C3 Fe3 2.975(4) . . no
C3 O8 3.395(6) . . no
C3 C1 2.590(7) . . no
C3 O7 3.253(6) . 2_565 no
C3 C7 3.316(8) . . no
C3 C8 2.857(6) . . no
C4 C5 2.632(8) . . no
C4 As1 2.914(5) . . no
C4 Fe1 3.308(5) . . no
C4 C1 3.498(8) . . no
C4 C2 3.296(7) . . no
C4 C6 2.732(8) . . no
C4 C13 3.145(8) . . no
C4 O4 3.242(7) . 2_566 no
C4 O11 3.183(7) . 2_556 no
C5 Fe1 3.539(5) . . no
C5 C1 2.928(7) . . no
C5 As2 2.929(5) . . no
C5 O12 3.204(7) . 2_656 no
C5 O1 3.113(6) . . no
C5 O8 3.196(7) . 1_556 no
C5 C4 2.632(8) . . no
C5 C6 2.657(7) . . no
C6 O8 3.250(7) . 1_556 no
C6 C4 2.732(8) . . no
C6 As1 3.254(5) . . no
C6 As2 3.386(5) . . no
C6 C5 2.657(7) . . no
C6 O12 3.118(7) . . no
C6 O12 3.386(7) . 2_656 no
C6 C12 3.223(8) . . no
C7 Fe1 3.250(6) . . no
C7 O9 3.327(6) . . no
C7 As1 3.038(5) . . no
C7 C13 3.345(8) . . no
C7 Fe4 3.897(5) . . no
C7 O9 3.188(7) . 2_555 no
C7 C2 3.042(7) . . no
C7 C3 3.316(8) . . no
C7 C8 2.604(8) . . no
C7 C9 2.576(7) . . no
C8 C3 2.857(6) . . no
C8 C7 2.604(8) . . no
C8 Fe1 3.748(5) . . no
C8 Se1 3.063(5) . . no
C8 O10 3.377(6) . 2_655 no
C8 O3 2.930(5) . . no
C8 O9 3.332(6) . . no
C8 Se1 3.776(5) . 2_655 no
C8 C9 2.600(7) . . no
C9 C8 2.600(7) . . no
C9 C11 2.885(8) . . no
C9 O9 3.342(7) . 2_555 no
C9 Se1 3.120(5) . . no
C9 As1 3.454(5) . . no
C9 O10 3.412(6) . . no
C9 C7 2.576(7) . . no
C9 C10 2.677(7) . . no
C10 O9 2.921(7) . . no
C10 C11 2.622(8) . . no
C10 C12 2.668(8) . . no
C10 Se1 3.029(5) . . no
C10 Fe3 3.678(5) . . no
C10 O1 3.125(6) . 1_545 no
C10 C9 2.677(7) . . no
C10 O8 3.307(6) . 2_655 no
C10 Se1 3.625(5) . 2_655 no
C11 C9 2.885(8) . . no
C11 C13 3.168(7) . . no
C11 C10 2.622(8) . . no
C11 As1 3.027(5) . . no
C11 Fe3 3.626(5) . . no
C11 O9 3.266(7) . . no
C11 O9 3.339(7) . 2_555 no
C11 C12 2.667(9) . . no
C12 As1 3.190(5) . . no
C12 Se1 3.160(6) . . no
C12 O6 3.347(7) . . no
C12 C6 3.223(8) . . no
C12 O1 3.206(6) . 1_545 no
C12 C11 2.667(9) . . no
C12 Fe2 3.896(5) . . no
C12 C10 2.668(8) . . no
C13 O11 3.380(7) . . no
C13 O4 3.319(7) . . no
C14 O3 3.414(6) . 2_665 no
C14 O12 3.321(7) . 2_656 no
C2 H1 2.8200 . . no
C4 H1 2.8200 . . no
C7 H3 2.9300 . . no
C11 H3 2.9400 . . no
C11 H2 3.0900 . . no
C13 H4 2.8400 . 1_455 no
H1 O2 2.8100 . . no
H1 O4 2.7500 . . no
H1 C2 2.8200 . . no
H1 C4 2.8200 . . no
H1 H4 2.6000 . 1_455 no
H2 C11 3.0900 . . no
H3 C7 2.9300 . . no
H3 C11 2.9400 . . no
H3 H4 2.4900 . 1_455 no
H3 O9 2.4700 . 2_555 no
H4 C13 2.8400 . 1_655 no
H4 H1 2.6000 . 1_655 no
H4 H3 2.4900 . 1_655 no
H4 O6 2.7100 . 2_656 no
H4 O12 2.7400 . 2_656 no
H5 O5 2.6300 . 2_666 no
H6 O3 2.6700 . 2_665 no
H6 O10 2.6900 . 2_655 no

loop_
_geom_hbond_atom_site_label_D
_geom_hbond_atom_site_label_H
_geom_hbond_atom_site_label_A
_geom_hbond_distance_DH
_geom_hbond_distance_HA
_geom_hbond_distance_DA
_geom_hbond_angle_DHA
_geom_hbond_site_symmetry_A
_geom_hbond_publ_flag
C13 H3 O9 0.9800 2.4700 3.439(7) 170.00 2_555 yes

loop_
_geom_torsion_atom_site_label_1
_geom_torsion_atom_site_label_2
_geom_torsion_atom_site_label_3
_geom_torsion_atom_site_label_4
_geom_torsion
_geom_torsion_site_symmetry_1
_geom_torsion_site_symmetry_2
_geom_torsion_site_symmetry_3
_geom_torsion_site_symmetry_4
_geom_torsion_publ_flag
Fe3 Se1 As2 Fe1 -5.99(3) . . . . no
Fe4 Se1 As2 Fe1 -71.71(3) . . . . no
Fe3 Se1 As2 Fe2 68.27(4) . . . . no
Fe4 Se1 As2 Fe2 2.55(4) . . . . no
Fe3 Se1 As2 C14 -137.21(16) . . . . no
Fe4 Se1 As2 C14 157.07(16) . . . . no
As2 Se1 Fe3 C9 -157.64(17) . . . . no
Fe4 Se1 Fe3 C9 -51.42(17) . . . . no
Fe3 Se1 Fe4 C12 -151.49(18) . . . . no
As2 Se1 Fe4 C12 -67.78(18) . . . . no
Fe4 Se1 Fe3 C8 -145.00(14) . . . . no
Fe3 Se1 Fe4 As1 -56.07(3) . . . . no
As2 Se1 Fe4 Fe3 83.71(3) . . . . no
As2 Se1 Fe4 C9 119.78(13) . . . . no
Fe3 Se1 Fe4 C9 36.07(13) . . . . no
As2 Se1 Fe4 C10 -162.81(17) . . . . no
Fe3 Se1 Fe4 C10 113.48(17) . . . . no
As2 Se1 Fe4 As1 27.64(3) . . . . no
Fe4 Se1 Fe3 As1 55.35(3) . . . . no
As2 Se1 Fe3 Fe1 4.72(3) . . . . no
As2 Se1 Fe3 As1 -50.87(2) . . . . no
As2 Se1 Fe3 C8 108.78(14) . . . . no
As2 Se1 Fe3 Fe4 -106.22(3) . . . . no
Fe4 Se1 Fe3 Fe1 110.94(3) . . . . no
Fe4 As1 Fe1 Fe2 -107.66(4) . . . . no
C13 As1 Fe1 Fe2 106.81(17) . . . . no
Fe4 As1 Fe1 C3 37.4(2) . . . . no
Fe2 As1 Fe1 Fe3 145.67(3) . . . . no
Fe3 As1 Fe1 Fe2 -145.67(3) . . . . no
C13 As1 Fe1 Fe3 -107.52(17) . . . . no
Fe2 As1 Fe1 C1 -18.9(2) . . . . no
Fe4 As1 Fe1 Fe3 38.01(4) . . . . no
Fe3 As1 Fe1 C1 -164.6(2) . . . . no
Fe4 As1 Fe1 C1 -126.6(2) . . . . no
C13 As1 Fe1 C3 -108.1(3) . . . . no
Fe4 As1 Fe3 C9 38.66(18) . . . . no
C13 As1 Fe3 C9 -65.2(2) . . . . no
Fe1 As1 Fe2 C6 -165.40(17) . . . . no
Fe3 As1 Fe2 C6 -124.73(17) . . . . no
C13 As1 Fe1 As2 162.81(17) . . . . no
Fe3 As1 Fe1 C3 -0.6(2) . . . . no
Fe1 As1 Fe2 C4 95.42(17) . . . . no
Fe3 As1 Fe2 C4 136.09(17) . . . . no
Fe4 As1 Fe2 C4 -147.37(17) . . . . no
C13 As1 Fe2 C4 -13.7(2) . . . . no
Fe2 As1 Fe3 C9 144.84(18) . . . . no
Fe1 As1 Fe4 Fe3 -40.08(4) . . . . no
Fe4 As1 Fe2 C6 -48.19(17) . . . . no
C13 As1 Fe2 C6 85.5(2) . . . . no
C13 As1 Fe1 C1 87.9(3) . . . . no
Fe2 As1 Fe1 C2 -111.12(17) . . . . no
Fe3 As1 Fe1 C2 103.20(17) . . . . no
Fe4 As1 Fe1 C2 141.21(17) . . . . no
C13 As1 Fe1 C2 -4.3(2) . . . . no
Fe2 As1 Fe1 C3 145.1(2) . . . . no
C13 As1 Fe2 Fe1 -109.09(17) . . . . no
Fe1 As1 Fe4 C12 111.80(19) . . . . no
Fe2 As1 Fe4 C12 33.5(2) . . . . no
Fe3 As1 Fe4 C12 151.87(19) . . . . no
C13 As1 Fe4 C12 -101.4(3) . . . . no
C13 As1 Fe4 Se1 161.88(17) . . . . no
Fe1 As1 Fe3 C9 -175.92(18) . . . . no
Fe2 As1 Fe4 Fe3 -118.38(4) . . . . no
C13 As1 Fe4 Fe3 106.73(17) . . . . no
Fe2 As1 Fe4 C9 -144.91(13) . . . . no
Fe3 As1 Fe4 C9 -26.53(13) . . . . no
C13 As1 Fe4 C9 80.2(2) . . . . no
Fe1 As1 Fe4 C11 -152.58(17) . . . . no
Fe2 As1 Fe4 C11 129.12(17) . . . . no
Fe3 As1 Fe4 C11 -112.50(17) . . . . no
C13 As1 Fe4 C11 -5.8(2) . . . . no
Fe4 As1 Fe1 As2 -51.66(4) . . . . no
Fe1 As1 Fe4 Se1 15.07(4) . . . . no
Fe2 As1 Fe4 Se1 -63.23(4) . . . . no
Fe3 As1 Fe4 Se1 55.15(3) . . . . no
C13 As1 Fe3 C8 124.2(5) . . . . no
Fe4 As1 Fe3 Se1 -54.33(3) . . . . no
C13 As1 Fe3 Se1 -158.17(17) . . . . no
Fe2 As1 Fe3 Fe1 -39.24(4) . . . . no
Fe1 As1 Fe4 C9 -66.60(13) . . . . no
Fe1 As1 Fe3 Fe4 145.42(3) . . . . no
Fe2 As1 Fe3 Fe4 106.18(4) . . . . no
C13 As1 Fe3 Fe4 -103.84(17) . . . . no
Fe1 As1 Fe3 C7 -83.95(17) . . . . no
Fe2 As1 Fe3 C7 -123.19(18) . . . . no
Fe4 As1 Fe3 C7 130.63(18) . . . . no
C13 As1 Fe3 C7 26.8(2) . . . . no
Fe1 As1 Fe3 C8 13.4(4) . . . . no
Fe2 As1 Fe3 C8 -25.8(4) . . . . no
Fe4 As1 Fe3 C8 -132.0(4) . . . . no
Fe2 As1 Fe3 Se1 51.85(4) . . . . no
Fe4 As1 Fe2 As2 61.54(4) . . . . no
C13 As1 Fe2 As2 -164.77(17) . . . . no
Fe3 As1 Fe2 Fe1 40.67(4) . . . . no
Fe4 As1 Fe3 Fe1 -145.42(3) . . . . no
C13 As1 Fe3 Fe1 110.74(17) . . . . no
Fe1 As1 Fe2 As2 -55.68(3) . . . . no
Fe3 As1 Fe2 As2 -15.01(4) . . . . no
Fe4 As1 Fe2 Fe1 117.22(4) . . . . no
Fe2 As1 Fe1 As2 56.00(3) . . . . no
Fe3 As1 Fe1 As2 -89.67(3) . . . . no
Fe1 As1 Fe3 Se1 91.09(3) . . . . no
C14 As2 Fe2 C6 -80.4(3) . . . . no
C14 As2 Fe1 Fe2 -126.8(2) . . . . no
Se1 As2 Fe1 Fe2 116.04(3) . . . . no
C14 As2 Fe1 As1 177.14(19) . . . . no
Fe1 As2 Fe2 C6 159.15(18) . . . . no
Se1 As2 Fe1 As1 60.00(3) . . . . no
Fe2 As2 Fe1 As1 -56.04(3) . . . . no
Se1 As2 Fe2 C4 -99.4(3) . . . . no
Se1 As2 Fe1 Fe3 5.06(3) . . . . no
Se1 As2 Fe2 As1 -32.34(3) . . . . no
Fe1 As2 Fe2 As1 60.50(3) . . . . no
C14 As2 Fe2 As1 -179.1(2) . . . . no
Se1 As2 Fe2 Fe1 -92.85(3) . . . . no
C14 As2 Fe2 Fe1 120.4(2) . . . . no
C14 As2 Fe1 C3 49.0(2) . . . . no
Fe1 As2 Fe2 C4 -6.5(3) . . . . no
C14 As2 Fe2 C4 113.9(4) . . . . no
Se1 As2 Fe2 C5 161.96(17) . . . . no
Fe1 As2 Fe2 C5 -105.20(17) . . . . no
C14 As2 Fe2 C5 15.2(3) . . . . no
Se1 As2 Fe2 C6 66.30(18) . . . . no
Se1 As2 Fe1 C1 -161.25(17) . . . . no
Fe2 As2 Fe1 C1 82.71(17) . . . . no
C14 As2 Fe1 C1 -44.1(3) . . . . no
Se1 As2 Fe1 C2 99.2(5) . . . . no
Fe2 As2 Fe1 C2 -16.8(5) . . . . no
Fe2 As2 Fe1 Fe3 -110.98(3) . . . . no
C14 As2 Fe1 Fe3 122.20(19) . . . . no
Fe2 As2 Fe1 C3 175.82(15) . . . . no
C14 As2 Fe1 C2 -143.7(5) . . . . no
Se1 As2 Fe1 C3 -68.14(15) . . . . no
C1 Fe1 Fe2 C5 -13.4(2) . . . . no
C3 Fe1 Fe3 C8 4.4(2) . . . . no
C1 Fe1 Fe2 C6 -153.5(5) . . . . no
C3 Fe1 Fe3 C7 -87.6(2) . . . . no
C3 Fe1 Fe3 Fe4 149.86(17) . . . . no
C1 Fe1 Fe2 C4 81.7(2) . . . . no
As1 Fe1 Fe2 As2 98.01(3) . . . . no
As1 Fe1 Fe2 C4 -85.42(18) . . . . no
As1 Fe1 Fe2 C5 179.49(17) . . . . no
As1 Fe1 Fe2 C6 39.4(4) . . . . no
As2 Fe1 Fe2 As1 -98.01(3) . . . . no
As2 Fe1 Fe2 C4 176.57(18) . . . . no
As2 Fe1 Fe2 C5 81.47(17) . . . . no
As2 Fe1 Fe2 C6 -58.6(4) . . . . no
Fe3 Fe1 Fe2 As1 -27.74(3) . . . . no
Fe3 Fe1 Fe2 As2 70.28(3) . . . . no
Fe3 Fe1 Fe2 C4 -113.16(18) . . . . no
Fe3 Fe1 Fe2 C5 151.75(17) . . . . no
Fe3 Fe1 Fe2 C6 11.7(4) . . . . no
C1 Fe1 Fe2 As1 167.15(17) . . . . no
C1 Fe1 Fe2 As2 -94.84(17) . . . . no
C2 Fe1 Fe3 C8 104.1(2) . . . . no
C3 Fe1 Fe3 Se1 96.27(17) . . . . no
C3 Fe1 Fe3 As1 179.54(17) . . . . no
As1 Fe1 Fe3 C8 -175.11(17) . . . . no
As2 Fe1 Fe3 Se1 -4.96(3) . . . . no
C2 Fe1 Fe2 As1 75.89(18) . . . . no
C2 Fe1 Fe2 As2 173.91(18) . . . . no
C2 Fe1 Fe2 C4 -9.5(3) . . . . no
C2 Fe1 Fe2 C5 -104.6(2) . . . . no
C2 Fe1 Fe2 C6 115.3(5) . . . . no
C3 Fe1 Fe2 As1 -106.9(3) . . . . no
C3 Fe1 Fe2 As2 -8.9(3) . . . . no
C3 Fe1 Fe2 C4 167.7(4) . . . . no
C3 Fe1 Fe2 C5 72.6(4) . . . . no
C3 Fe1 Fe2 C6 -67.5(5) . . . . no
As1 Fe1 Fe3 Se1 -83.27(3) . . . . no
As1 Fe1 Fe3 Fe4 -29.69(3) . . . . no
As1 Fe1 Fe3 C7 92.86(18) . . . . no
Fe2 Fe1 Fe3 As1 27.80(3) . . . . no
Fe2 Fe1 Fe3 Fe4 -1.89(4) . . . . no
As2 Fe1 Fe3 As1 78.31(3) . . . . no
As2 Fe1 Fe3 Fe4 48.63(3) . . . . no
As2 Fe1 Fe3 C7 171.17(18) . . . . no
As2 Fe1 Fe3 C8 -96.80(17) . . . . no
Fe2 Fe1 Fe3 Se1 -55.47(3) . . . . no
C2 Fe1 Fe3 C7 12.1(2) . . . . no
C2 Fe1 Fe3 Se1 -164.08(17) . . . . no
Fe2 Fe1 Fe3 C7 120.66(18) . . . . no
Fe2 Fe1 Fe3 C8 -147.31(17) . . . . no
C2 Fe1 Fe3 As1 -80.80(17) . . . . no
C2 Fe1 Fe3 Fe4 -110.49(17) . . . . no
Se1 Fe3 Fe4 C9 -118.25(19) . . . . no
Se1 Fe3 Fe4 As1 104.20(3) . . . . no
C9 Fe3 Fe4 C10 40.3(3) . . . . no
C9 Fe3 Fe4 C11 -60.2(3) . . . . no
C9 Fe3 Fe4 C12 170.7(4) . . . . no
Se1 Fe3 Fe4 C10 -77.98(17) . . . . no
Se1 Fe3 Fe4 C11 -178.42(18) . . . . no
Se1 Fe3 Fe4 C12 52.5(3) . . . . no
As1 Fe3 Fe4 Se1 -104.20(3) . . . . no
As1 Fe3 Fe4 C9 137.56(19) . . . . no
As1 Fe3 Fe4 C10 177.83(18) . . . . no
As1 Fe3 Fe4 C11 77.38(18) . . . . no
As1 Fe3 Fe4 C12 -51.7(3) . . . . no
Fe1 Fe3 Fe4 Se1 -75.20(3) . . . . no
Fe1 Fe3 Fe4 As1 29.00(3) . . . . no
Fe1 Fe3 Fe4 C9 166.55(19) . . . . no
Fe1 Fe3 Fe4 C10 -153.18(17) . . . . no
Fe1 Fe3 Fe4 C11 106.38(18) . . . . no
Fe1 Fe3 Fe4 C12 -22.7(3) . . . . no
C7 Fe3 Fe4 Se1 -168.7(2) . . . . no
C7 Fe3 Fe4 As1 -64.5(2) . . . . no
C7 Fe3 Fe4 C9 73.1(3) . . . . no
C7 Fe3 Fe4 C10 113.3(3) . . . . no
C7 Fe3 Fe4 C11 12.9(3) . . . . no
C7 Fe3 Fe4 C12 -116.2(4) . . . . no
C8 Fe3 Fe4 Se1 53.9(2) . . . . no
C8 Fe3 Fe4 As1 158.1(2) . . . . no
C8 Fe3 Fe4 C9 -64.3(3) . . . . no
C8 Fe3 Fe4 C10 -24.1(3) . . . . no
C8 Fe3 Fe4 C11 -124.5(3) . . . . no
C8 Fe3 Fe4 C12 106.4(4) . . . . no
C9 Fe3 Fe4 Se1 118.25(19) . . . . no
C9 Fe3 Fe4 As1 -137.56(19) . . . . no
Se1 Fe3 C9 Fe4 47.30(10) . . . . no
As1 Fe3 C9 Fe4 -36.49(13) . . . . no
C7 Fe3 C9 Fe4 -126.40(19) . . . . no
C8 Fe3 C9 Fe4 140.19(18) . . . . no
Se1 Fe3 C9 O9 -135.1(12) . . . . no
As1 Fe3 C9 O9 141.1(12) . . . . no
Fe4 Fe3 C9 O9 177.6(13) . . . . no
C7 Fe3 C9 O9 51.2(13) . . . . no
C8 Fe3 C9 O9 -42.2(13) . . . . no
Se1 Fe4 C9 Fe3 -48.49(13) . . . . no
As1 Fe4 C9 Fe3 35.05(15) . . . . no
C10 Fe4 C9 Fe3 -141.7(2) . . . . no
C11 Fe4 C9 Fe3 124.6(2) . . . . no
Se1 Fe4 C9 O9 132.6(5) . . . . no
As1 Fe4 C9 O9 -143.9(5) . . . . no
Fe3 Fe4 C9 O9 -179.0(6) . . . . no
C10 Fe4 C9 O9 39.4(5) . . . . no
C11 Fe4 C9 O9 -54.4(5) . . . . no
